data_7130334
loop_
_publ_author_name
'McManus, Caitil\'in'
'Crumpton, Agamemnon E.'
'Aldridge, Simon'

_publ_section_title
;
 Alkyne insertion into Cu--Al bonds and selective functionalization to
 form copper acyl compounds
;
_journal_name_full 'Chemical Communications'
_journal_paper_doi 10.1039/D2CC02578G
_journal_year 2022
_chemical_formula_moiety 'C66 H99 Al Cu N2 O2 P, C3 H7'
_chemical_formula_sum 'C69 H106 Al Cu N2 O2 P'
_chemical_formula_weight 1117.04
_space_group_crystal_system monoclinic
_space_group_IT_number 14
_space_group_name_Hall '-P 2yn'
_space_group_name_H-M_alt 'P 1 21/n 1'
_atom_sites_solution_hydrogens geom
_atom_sites_solution_primary dual
_audit_creation_date 2022-01-21
_audit_creation_method
;
Olex2 1.3
(compiled 2020.11.12 svn.r5f609507 for OlexSys, GUI svn.r6408)
;
_audit_update_record
;
2022-03-11 deposited with the CCDC.	2022-06-22 downloaded from the CCDC.
;
_cell_angle_alpha 90
_cell_angle_beta 92.351(2)
_cell_angle_gamma 90
_cell_formula_units_Z 4
_cell_length_a 13.8505(2)
_cell_length_b 23.4691(4)
_cell_length_c 20.3996(3)
_cell_measurement_reflns_used 12831
_cell_measurement_temperature 150.01(10)
_cell_measurement_theta_max 76.3410
_cell_measurement_theta_min 4.1920
_cell_volume 6625.49(18)
_computing_cell_refinement 'CrysAlisPro 1.171.39.46 (Rigaku OD, 2018)'
_computing_data_collection 'CrysAlisPro 1.171.39.46 (Rigaku OD, 2018)'
_computing_data_reduction 'CrysAlisPro 1.171.39.46 (Rigaku OD, 2018)'
_computing_molecular_graphics 'Olex2 1.3 (Dolomanov et al., 2009)'
_computing_publication_material 'Olex2 1.3 (Dolomanov et al., 2009)'
_computing_structure_refinement 'SHELXL 2018/3 (Sheldrick, 2015)'
_computing_structure_solution 'SHELXT 2018/2 (Sheldrick, 2018)'
_diffrn_ambient_environment N~2~
_diffrn_ambient_temperature 150.01(10)
_diffrn_detector 'CCD plate'
_diffrn_detector_area_resol_mean 10.5035
_diffrn_detector_type Atlas
_diffrn_measured_fraction_theta_full 1.000
_diffrn_measured_fraction_theta_max 0.986
_diffrn_measurement_details
;
List of Runs (angles in degrees, time in seconds):

  # Type    Start    End  Width  t~exp~   \w     \q     \k     \f   Frames
#--------------------------------------------------------------------------
  1  \w   -112.00 -15.00   1.00    1.00    --  -41.65 -57.00   0.00   97
  2  \w     -5.00  20.00   1.00    1.00    --  -41.65  19.00 -60.00   25
  3  \w    -41.00  26.00   1.00    1.00    --  -41.65  57.00 150.00   67
  4  \w     -2.00  32.00   1.00    1.00    --  -41.65  19.00  90.00   34
  5  \w      2.00  31.00   1.00    1.00    --  -41.65  37.00-150.00   29
  6  \w     -4.00  22.00   1.00    1.00    --  -41.65  19.00 -30.00   26
  7  \w     41.00  68.00   1.00    2.75    --  111.00 -45.00   0.00   27
  8  \w     40.00  70.00   1.00    2.75    --  111.00 -45.00-120.00   30
  9  \w     41.00  72.00   1.00    2.75    --  111.00 -45.00 -30.00   31
 10  \w     69.00  94.00   1.00    2.75    --  111.00 178.00 120.00   25
 11  \w    113.00 139.00   1.00    2.75    --  111.00 178.00 120.00   26
 12  \w     43.00  70.00   1.00    2.75    --  111.00 -45.00-180.00   27
 13  \w     40.00  70.00   1.00    2.75    --  111.00 -45.00 -90.00   30
 14  \w    112.00 165.00   1.00    2.75    --  111.00  77.00-120.00   53
 15  \w     41.00  67.00   1.00    2.75    --  111.00 -45.00 -60.00   26
 16  \w     63.00  89.00   1.00    2.75    --  111.00 178.00  30.00   26
 17  \w     59.00  90.00   1.00    2.75    --  111.00 -61.00 -60.00   31
 18  \w    104.00 141.00   1.00    2.75    --  111.00 111.00-180.00   37
 19  \w    112.00 146.00   1.00    2.75    --  111.00 178.00  30.00   34
 20  \w    104.00 154.00   1.00    2.75    --  111.00 111.00 -30.00   50
 21  \w     63.00  88.00   1.00    2.75    --  111.00 -61.00   0.00   25
 22  \w     44.00  69.00   1.00    2.75    --  111.00 -45.00-150.00   25
 23  \w    123.00 161.00   1.00    2.75    --  111.00  15.00-180.00   38
 24  \w     41.00  67.00   1.00    2.75    --  111.00 -45.00  30.00   26
 25  \w     64.00  91.00   1.00    2.75    --  111.00 -61.00-180.00   27
 26  \w     41.00  93.00   1.00    2.75    --  111.00 -61.00  90.00   52
 27  \w    -87.00 -83.00   1.00    1.00    --  -41.65 125.00-120.00    4
;
_diffrn_measurement_device 'four-circle diffractometer'
_diffrn_measurement_device_type 'SuperNova, Dual, Cu at home/near, Atlas'
_diffrn_measurement_method '\w scans'
_diffrn_orient_matrix_type 'CrysAlisPro convention (1999,Acta A55,543-557)'
_diffrn_orient_matrix_UB_11 0.0129841000
_diffrn_orient_matrix_UB_12 -0.0511224000
_diffrn_orient_matrix_UB_13 0.0468900000
_diffrn_orient_matrix_UB_21 0.0944954000
_diffrn_orient_matrix_UB_22 -0.0159958000
_diffrn_orient_matrix_UB_23 -0.0327997000
_diffrn_orient_matrix_UB_31 0.0573844000
_diffrn_orient_matrix_UB_32 0.0379324000
_diffrn_orient_matrix_UB_33 0.0493939000
_diffrn_radiation_monochromator mirror
_diffrn_radiation_probe x-ray
_diffrn_radiation_type 'Cu K\a'
_diffrn_radiation_wavelength 1.54184
_diffrn_reflns_av_R_equivalents 0.0314
_diffrn_reflns_av_unetI/netI 0.0345
_diffrn_reflns_Laue_measured_fraction_full 1.000
_diffrn_reflns_Laue_measured_fraction_max 0.986
_diffrn_reflns_limit_h_max 17
_diffrn_reflns_limit_h_min -15
_diffrn_reflns_limit_k_max 29
_diffrn_reflns_limit_k_min -26
_diffrn_reflns_limit_l_max 25
_diffrn_reflns_limit_l_min -19
_diffrn_reflns_number 37124
_diffrn_reflns_point_group_measured_fraction_full 1.000
_diffrn_reflns_point_group_measured_fraction_max 0.986
_diffrn_reflns_theta_full 67.684
_diffrn_reflns_theta_max 76.261
_diffrn_reflns_theta_min 3.708
_diffrn_source 'micro-focus sealed X-ray tube'
_diffrn_source_type 'SuperNova (Cu) X-ray Source'
_exptl_absorpt_coefficient_mu 1.135
_exptl_absorpt_correction_T_max 1.00000
_exptl_absorpt_correction_T_min 0.81758
_exptl_absorpt_correction_type multi-scan
_exptl_absorpt_process_details
;
CrysAlisPro 1.171.39.46 (Rigaku Oxford Diffraction, 2018)
Empirical absorption correction using spherical harmonics,
 implemented in SCALE3 ABSPACK scaling algorithm.
;
_exptl_crystal_colour yellow
_exptl_crystal_colour_primary yellow
_exptl_crystal_density_diffrn 1.120
_exptl_crystal_description block
_exptl_crystal_F_000 2428
_exptl_crystal_size_max 0.3
_exptl_crystal_size_mid 0.2
_exptl_crystal_size_min 0.2
_refine_diff_density_max 0.650
_refine_diff_density_min -0.541
_refine_diff_density_rms 0.050
_refine_ls_extinction_method none
_refine_ls_goodness_of_fit_ref 1.031
_refine_ls_hydrogen_treatment constr
_refine_ls_matrix_type full
_refine_ls_number_parameters 773
_refine_ls_number_reflns 13709
_refine_ls_number_restraints 24
_refine_ls_restrained_S_all 1.035
_refine_ls_R_factor_all 0.0539
_refine_ls_R_factor_gt 0.0426
_refine_ls_shift/su_max 0.001
_refine_ls_shift/su_mean 0.000
_refine_ls_structure_factor_coef Fsqd
_refine_ls_weighting_details 'w=1/[\s^2^(Fo^2^)+(0.0606P)^2^+2.5084P] where P=(Fo^2^+2Fc^2^)/3'
_refine_ls_weighting_scheme calc
_refine_ls_wR_factor_gt 0.1115
_refine_ls_wR_factor_ref 0.1211
_reflns_Friedel_coverage 0.000
_reflns_number_gt 11337
_reflns_number_total 13709
_reflns_threshold_expression 'I > 2\s(I)'
_cod_data_source_file d2cc02578g2.cif
_cod_data_source_block 4-Et
_cod_database_code 7130334
_shelx_shelxl_version_number 2018/3
_chemical_oxdiff_formula 'C60 H80 Al1 O3 N2 P1 Cu1'
_shelx_space_group_comment
;
The symmetry employed for this shelxl refinement is uniquely defined
by the following loop, which should always be used as a source of
symmetry information in preference to the above space-group names.
They are only intended as comments.
;
_shelx_estimated_absorpt_t_max 0.805
_shelx_estimated_absorpt_t_min 0.727
_reflns_odcompleteness_completeness 99.54
_reflns_odcompleteness_iscentric 1
_reflns_odcompleteness_theta 74.33
_olex2_refinement_description
;
1. Fixed Uiso
 At 1.2 times of:
  All C(H) groups, All C(H,H) groups
 At 1.5 times of:
  All C(H,H,H) groups
2. Uiso/Uaniso restraints and constraints
C1B \\sim C1A \\sim C23: within 2A with sigma of 0.005 and sigma for terminal
atoms of 0.01 within 2A
C101 \\sim C100 \\sim C102: within 2A with sigma of 0.005 and sigma for
terminal atoms of 0.01 within 2A
3. Others
 Sof(C70A)=Sof(H70D)=Sof(H70E)=Sof(H70F)=Sof(C68A)=Sof(H68D)=Sof(H68E)=
 Sof(H68F)=Sof(C69A)=Sof(H69D)=Sof(H69E)=Sof(H69F)=1-FVAR(1)
 Sof(C70)=Sof(H70A)=Sof(H70B)=Sof(H70C)=Sof(C68)=Sof(H68A)=Sof(H68B)=Sof(H68C)=
 Sof(C69)=Sof(H69A)=Sof(H69B)=Sof(H69C)=FVAR(1)
 Sof(C23)=Sof(H23A)=Sof(H23B)=Sof(H23C)=Sof(C1A)=Sof(H1AA)=Sof(H1AB)=Sof(C1B)=
 Sof(H1BA)=Sof(H1BB)=1-FVAR(2)
 Sof(C102)=Sof(H10A)=Sof(H10B)=Sof(C101)=Sof(H10C)=Sof(H10D)=Sof(C100)=
 Sof(H10E)=Sof(H10F)=Sof(H10G)=FVAR(2)
4.a Ternary CH refined with riding coordinates:
 C48(H48), C51(H51), C36(H36), C40(H40)
4.b Secondary CH2 refined with riding coordinates:
 C6(H6A,H6B), C3(H3A,H3B), C102(H10A,H10B), C101(H10C,H10D), C1A(H1AA,H1AB),
 C1B(H1BA,H1BB)
4.c Aromatic/amide H refined with riding coordinates:
 C12(H12), C19(H19), C21(H21), C10(H10), C32(H32), C46(H46), C34(H34),
 C44(H44), C45(H45), C33(H33)
4.d Idealised Me refined as rotating group:
 C15(H15A,H15B,H15C), C16(H16A,H16B,H16C), C28(H28A,H28B,H28C), C53(H53A,H53B,
 H53C), C39(H39A,H39B,H39C), C29(H29A,H29B,H29C), C52(H52A,H52B,H52C), C27(H27A,
 H27B,H27C), C60(H60A,H60B,H60C), C50(H50A,H50B,H50C), C49(H49A,H49B,H49C),
 C7(H7A,H7B,H7C), C59(H59A,H59B,H59C), C4(H4A,H4B,H4C), C56(H56A,H56B,H56C),
 C41(H41A,H41B,H41C), C61(H61A,H61B,H61C), C37(H37A,H37B,H37C), C55(H55A,H55B,
 H55C), C70(H70A,H70B,H70C), C57(H57A,H57B,H57C), C63(H63A,H63B,H63C), C68(H68A,
 H68B,H68C), C64(H64A,H64B,H64C), C65(H65A,H65B,H65C), C69(H69A,H69B,H69C),
 C38(H38A,H38B,H38C), C100(H10E,H10F,H10G), C70A(H70D,H70E,H70F), C68A(H68D,
 H68E,H68F), C69A(H69D,H69E,H69F), C23(H23A,H23B,H23C)
;
_olex2_submission_special_instructions 'No special instructions were received'
_oxdiff_exptl_absorpt_empirical_details
;
Empirical correction (ABSPACK) includes:
- Absorption correction using spherical harmonics
- Frame scaling
;
_oxdiff_exptl_absorpt_empirical_full_max 1.312
_oxdiff_exptl_absorpt_empirical_full_min 0.685

loop_
_space_group_symop_operation_xyz
'x, y, z'
'-x+1/2, y+1/2, -z+1/2'
'-x, -y, -z'
'x-1/2, -y-1/2, z-1/2'

loop_
_atom_site_label
_atom_site_type_symbol
_atom_site_fract_x
_atom_site_fract_y
_atom_site_fract_z
_atom_site_U_iso_or_equiv
_atom_site_adp_type
_atom_site_occupancy
_atom_site_site_symmetry_order
_atom_site_calc_flag
_atom_site_refinement_flags_posn
_atom_site_refinement_flags_adp
_atom_site_refinement_flags_occupancy
_atom_site_disorder_assembly
_atom_site_disorder_group
Cu1 Cu 0.39014(2) 0.35320(2) 0.71508(2) 0.03067(8) Uani 1 1 d . . . . .
P1 P 0.53789(3) 0.38428(2) 0.74100(2) 0.02779(10) Uani 1 1 d . . . . .
Al1 Al 0.12655(3) 0.30179(2) 0.59572(2) 0.02076(10) Uani 1 1 d . . . . .
O2 O 0.00456(8) 0.30082(5) 0.53617(5) 0.0217(2) Uani 1 1 d . . . . .
O1 O 0.25043(8) 0.29691(5) 0.63710(5) 0.0240(2) Uani 1 1 d . . . . .
N1 N 0.17341(10) 0.33863(6) 0.51900(7) 0.0236(3) Uani 1 1 d . . . . .
N2 N 0.08043(10) 0.22589(6) 0.61127(7) 0.0232(3) Uani 1 1 d . . . . .
C22 C 0.10763(12) 0.34629(7) 0.46622(8) 0.0233(3) Uani 1 1 d . . . . .
C17 C 0.01536(12) 0.32446(7) 0.47370(8) 0.0224(3) Uani 1 1 d . . . . .
C18 C -0.05751(11) 0.32038(7) 0.42612(8) 0.0234(3) Uani 1 1 d . . . . .
C9 C -0.00300(12) 0.20853(7) 0.57659(8) 0.0232(3) Uani 1 1 d . . . . .
C13 C -0.12089(11) 0.24029(7) 0.48988(8) 0.0235(3) Uani 1 1 d . . . . .
C8 C -0.04463(11) 0.24859(6) 0.53370(8) 0.0216(3) Uani 1 1 d . . . . .
C14 C -0.15051(11) 0.28920(7) 0.44309(8) 0.0255(3) Uani 1 1 d . . . . .
C42 C 0.26319(12) 0.36824(8) 0.51135(8) 0.0257(3) Uani 1 1 d . . . . .
C12 C -0.16496(12) 0.18640(7) 0.49154(8) 0.0265(3) Uani 1 1 d . . . . .
H12 H -0.217747 0.178553 0.463337 0.032 Uiso 1 1 calc R U . . .
C19 C -0.03848(12) 0.34489(7) 0.36541(8) 0.0257(3) Uani 1 1 d . . . . .
H19 H -0.085600 0.343941 0.331611 0.031 Uiso 1 1 calc R U . . .
C5 C 0.09327(12) 0.35350(7) 0.66955(8) 0.0252(3) Uani 1 1 d . . . . .
C47 C 0.34642(13) 0.33837(9) 0.49228(8) 0.0313(4) Uani 1 1 d . . . . .
C21 C 0.12313(12) 0.37079(7) 0.40473(8) 0.0265(3) Uani 1 1 d . . . . .
H21 H 0.182621 0.387292 0.396938 0.032 Uiso 1 1 calc R U . . .
C11 C -0.13042(13) 0.14458(7) 0.53499(9) 0.0275(3) Uani 1 1 d . . . . .
C30 C 0.11260(12) 0.18841(7) 0.66344(8) 0.0266(3) Uani 1 1 d . . . . .
C2 C 0.17274(13) 0.35636(8) 0.71098(9) 0.0294(4) Uani 1 1 d . . . . .
C1 C 0.26174(12) 0.33064(7) 0.68604(8) 0.0262(3) Uani 1 1 d . . . . .
C10 C -0.04979(12) 0.15546(7) 0.57715(8) 0.0268(3) Uani 1 1 d . . . . .
H10 H -0.027137 0.127182 0.605781 0.032 Uiso 1 1 calc R U . . .
C20 C 0.05050(12) 0.37077(7) 0.35501(8) 0.0263(3) Uani 1 1 d . . . . .
C67 C 0.06878(14) 0.39734(8) 0.28759(9) 0.0311(4) Uani 1 1 d . . . . .
C35 C 0.06450(15) 0.18808(8) 0.72295(9) 0.0339(4) Uani 1 1 d . . . . .
C31 C 0.19038(13) 0.15120(8) 0.65471(10) 0.0332(4) Uani 1 1 d . . . . .
C43 C 0.26589(13) 0.42824(8) 0.51849(9) 0.0309(4) Uani 1 1 d . . . . .
C15 C -0.20510(13) 0.26720(8) 0.38128(10) 0.0344(4) Uani 1 1 d . . . . .
H15A H -0.261986 0.247127 0.393551 0.052 Uiso 1 1 calc R U . . .
H15B H -0.164138 0.241898 0.358024 0.052 Uiso 1 1 calc R U . . .
H15C H -0.223352 0.298791 0.353567 0.052 Uiso 1 1 calc R U . . .
C26 C -0.17762(15) 0.08531(8) 0.53736(10) 0.0354(4) Uani 1 1 d . . . . .
C48 C 0.34705(15) 0.27422(9) 0.48653(10) 0.0383(4) Uani 1 1 d . . . . .
H48 H 0.311772 0.258878 0.523276 0.046 Uiso 1 1 calc R U . . .
C6 C -0.00122(13) 0.38109(9) 0.68599(10) 0.0357(4) Uani 1 1 d . . . . .
H6A H -0.046861 0.351621 0.697088 0.043 Uiso 1 1 calc R U . . .
H6B H 0.009322 0.405156 0.724271 0.043 Uiso 1 1 calc R U . . .
C51 C 0.18136(15) 0.46208(8) 0.54229(10) 0.0365(4) Uani 1 1 d . . . . .
H51 H 0.130018 0.435241 0.552754 0.044 Uiso 1 1 calc R U . . .
C32 C 0.21894(16) 0.11456(9) 0.70608(12) 0.0448(5) Uani 1 1 d . . . . .
H32 H 0.270521 0.089870 0.700648 0.054 Uiso 1 1 calc R U . . .
C16 C -0.21664(14) 0.33048(9) 0.47919(11) 0.0382(4) Uani 1 1 d . . . . .
H16A H -0.233321 0.362083 0.451083 0.057 Uiso 1 1 calc R U . . .
H16B H -0.183404 0.344162 0.518305 0.057 Uiso 1 1 calc R U . . .
H16C H -0.274402 0.310889 0.490683 0.057 Uiso 1 1 calc R U . . .
C46 C 0.42799(14) 0.36993(11) 0.47748(10) 0.0418(5) Uani 1 1 d . . . . .
H46 H 0.482854 0.350858 0.464448 0.050 Uiso 1 1 calc R U . . .
C34 C 0.09611(18) 0.15018(9) 0.77256(10) 0.0457(5) Uani 1 1 d . . . . .
H34 H 0.064475 0.149460 0.811896 0.055 Uiso 1 1 calc R U . . .
C44 C 0.35006(15) 0.45719(9) 0.50274(10) 0.0412(5) Uani 1 1 d . . . . .
H44 H 0.352129 0.496650 0.506682 0.049 Uiso 1 1 calc R U . . .
C54 C 0.54298(16) 0.46509(9) 0.73553(11) 0.0434(5) Uani 1 1 d . . . . .
C45 C 0.42978(15) 0.42886(11) 0.48159(11) 0.0477(5) Uani 1 1 d . . . . .
H45 H 0.484388 0.449020 0.470149 0.057 Uiso 1 1 calc R U . . .
C36 C 0.24081(15) 0.14749(9) 0.59058(11) 0.0409(4) Uani 1 1 d . . . . .
H36 H 0.223324 0.181396 0.564687 0.049 Uiso 1 1 calc R U . . .
C3 C 0.18143(15) 0.38379(9) 0.77900(10) 0.0371(4) Uani 1 1 d . . . . .
H3A H 0.120800 0.378767 0.800454 0.045 Uiso 1 1 calc R U . . .
H3B H 0.231087 0.363933 0.804967 0.045 Uiso 1 1 calc R U . . .
C40 C -0.02102(17) 0.22635(9) 0.73528(10) 0.0413(5) Uani 1 1 d . . . . .
H40 H -0.030099 0.251813 0.697455 0.050 Uiso 1 1 calc R U . . .
C58 C 0.56911(16) 0.36000(9) 0.82758(10) 0.0402(4) Uani 1 1 d . . . . .
C33 C 0.17257(19) 0.11423(10) 0.76428(12) 0.0516(6) Uani 1 1 d . . . . .
H33 H 0.192953 0.089729 0.797897 0.062 Uiso 1 1 calc R U . . .
C28 C -0.22121(18) 0.07664(10) 0.60436(12) 0.0508(6) Uani 1 1 d . . . . .
H28A H -0.248059 0.039013 0.606632 0.076 Uiso 1 1 calc R U . . .
H28B H -0.271187 0.104301 0.610178 0.076 Uiso 1 1 calc R U . . .
H28C H -0.171714 0.081154 0.638301 0.076 Uiso 1 1 calc R U . . .
C53 C 0.21018(19) 0.49514(10) 0.60478(12) 0.0493(5) Uani 1 1 d . . . . .
H53A H 0.234171 0.469085 0.637864 0.074 Uiso 1 1 calc R U . . .
H53B H 0.154789 0.514823 0.620267 0.074 Uiso 1 1 calc R U . . .
H53C H 0.259637 0.522251 0.595377 0.074 Uiso 1 1 calc R U . . .
C39 C -0.0016(2) 0.26342(11) 0.79640(11) 0.0554(6) Uani 1 1 d . . . . .
H39A H -0.054469 0.289365 0.801175 0.083 Uiso 1 1 calc R U . . .
H39B H 0.056998 0.284583 0.791737 0.083 Uiso 1 1 calc R U . . .
H39C H 0.004686 0.239496 0.834503 0.083 Uiso 1 1 calc R U . . .
C29 C -0.10103(17) 0.03876(8) 0.52770(11) 0.0436(5) Uani 1 1 d . . . . .
H29A H -0.049866 0.042769 0.560567 0.065 Uiso 1 1 calc R U . . .
H29B H -0.075212 0.042608 0.484961 0.065 Uiso 1 1 calc R U . . .
H29C H -0.130289 0.001891 0.531544 0.065 Uiso 1 1 calc R U . . .
C52 C 0.1408(2) 0.50359(10) 0.49000(13) 0.0533(6) Uani 1 1 d . . . . .
H52A H 0.190351 0.529890 0.478451 0.080 Uiso 1 1 calc R U . . .
H52B H 0.087465 0.524217 0.507074 0.080 Uiso 1 1 calc R U . . .
H52C H 0.119048 0.482636 0.451756 0.080 Uiso 1 1 calc R U . . .
C27 C -0.25573(18) 0.07731(10) 0.48268(13) 0.0532(6) Uani 1 1 d . . . . .
H27A H -0.280061 0.039041 0.483922 0.080 Uiso 1 1 calc R U . . .
H27B H -0.228456 0.084243 0.440911 0.080 Uiso 1 1 calc R U . . .
H27C H -0.307584 0.103639 0.488969 0.080 Uiso 1 1 calc R U . . .
C62 C 0.62335(16) 0.35257(12) 0.68126(12) 0.0512(6) Uani 1 1 d . . . . .
C60 C 0.66046(19) 0.38708(12) 0.85977(12) 0.0567(6) Uani 1 1 d . . . . .
H60A H 0.715107 0.378549 0.834013 0.085 Uiso 1 1 calc R U . . .
H60B H 0.671093 0.371947 0.903189 0.085 Uiso 1 1 calc R U . . .
H60C H 0.652176 0.427623 0.862188 0.085 Uiso 1 1 calc R U . . .
C50 C 0.29468(18) 0.25459(12) 0.42315(13) 0.0556(6) Uani 1 1 d . . . . .
H50A H 0.325747 0.270648 0.386215 0.083 Uiso 1 1 calc R U . . .
H50B H 0.228624 0.267001 0.422841 0.083 Uiso 1 1 calc R U . . .
H50C H 0.296766 0.213763 0.420567 0.083 Uiso 1 1 calc R U . . .
C49 C 0.44896(18) 0.24834(13) 0.49031(12) 0.0549(6) Uani 1 1 d . . . . .
H49A H 0.444341 0.207524 0.489693 0.082 Uiso 1 1 calc R U . . .
H49B H 0.482137 0.260346 0.530184 0.082 Uiso 1 1 calc R U . . .
H49C H 0.484123 0.260957 0.453406 0.082 Uiso 1 1 calc R U . . .
C7 C -0.04448(18) 0.41647(11) 0.63058(12) 0.0539(6) Uani 1 1 d . . . . .
H7A H -0.055996 0.392811 0.592675 0.081 Uiso 1 1 calc R U . . .
H7B H -0.000561 0.446494 0.620239 0.081 Uiso 1 1 calc R U . . .
H7C H -0.104439 0.432644 0.643532 0.081 Uiso 1 1 calc R U . . .
C59 C 0.4829(2) 0.37216(13) 0.87022(11) 0.0607(7) Uani 1 1 d . . . . .
H59A H 0.475914 0.412570 0.875636 0.091 Uiso 1 1 calc R U . . .
H59B H 0.493572 0.354610 0.912401 0.091 Uiso 1 1 calc R U . . .
H59C H 0.425101 0.356928 0.849331 0.091 Uiso 1 1 calc R U . . .
C4 C 0.20586(19) 0.44682(10) 0.77822(11) 0.0476(5) Uani 1 1 d . . . . .
H4A H 0.156221 0.467087 0.753662 0.071 Uiso 1 1 calc R U . . .
H4B H 0.266647 0.452233 0.758112 0.071 Uiso 1 1 calc R U . . .
H4C H 0.210152 0.461000 0.822381 0.071 Uiso 1 1 calc R U . . .
C56 C 0.4945(2) 0.49176(11) 0.79373(13) 0.0569(6) Uani 1 1 d . . . . .
H56A H 0.431792 0.475096 0.798034 0.085 Uiso 1 1 calc R U . . .
H56B H 0.487882 0.532061 0.786838 0.085 Uiso 1 1 calc R U . . .
H56C H 0.533299 0.484952 0.833036 0.085 Uiso 1 1 calc R U . . .
C102 C 1.0220(2) 0.52564(16) 1.01711(18) 0.0463(8) Uani 0.842(7) 1 d . U P A 1
H10A H 0.986611 0.559321 1.002602 0.056 Uiso 0.842(7) 1 calc R U P A 1
H10B H 1.088049 0.529850 1.003742 0.056 Uiso 0.842(7) 1 calc R U P A 1
C41 C -0.11434(19) 0.19245(12) 0.74202(13) 0.0535(6) Uani 1 1 d . . . . .
H41A H -0.107476 0.167357 0.779081 0.080 Uiso 1 1 calc R U . . .
H41B H -0.127175 0.170479 0.702940 0.080 Uiso 1 1 calc R U . . .
H41C H -0.166973 0.218242 0.748278 0.080 Uiso 1 1 calc R U . . .
C61 C 0.5811(2) 0.29495(11) 0.82732(14) 0.0608(7) Uani 1 1 d . . . . .
H61A H 0.527199 0.277941 0.803537 0.091 Uiso 1 1 calc R U . . .
H61B H 0.583659 0.281090 0.871634 0.091 Uiso 1 1 calc R U . . .
H61C H 0.639820 0.285139 0.806622 0.091 Uiso 1 1 calc R U . . .
C37 C 0.2060(2) 0.09497(12) 0.55155(13) 0.0597(6) Uani 1 1 d . . . . .
H37A H 0.237566 0.093622 0.510565 0.090 Uiso 1 1 calc R U . . .
H37B H 0.137328 0.097281 0.543325 0.090 Uiso 1 1 calc R U . . .
H37C H 0.221183 0.061141 0.576334 0.090 Uiso 1 1 calc R U . . .
C55 C 0.4817(2) 0.48357(12) 0.67417(14) 0.0618(7) Uani 1 1 d . . . . .
H55A H 0.510351 0.469001 0.635528 0.093 Uiso 1 1 calc R U . . .
H55B H 0.479305 0.524412 0.672058 0.093 Uiso 1 1 calc R U . . .
H55C H 0.417351 0.468774 0.676816 0.093 Uiso 1 1 calc R U . . .
C70 C -0.01456(19) 0.43962(12) 0.26898(13) 0.0377(6) Uani 0.768(4) 1 d . . P B 1
H70A H -0.075126 0.419685 0.267894 0.057 Uiso 0.768(4) 1 calc R U P B 1
H70B H -0.004204 0.455693 0.226571 0.057 Uiso 0.768(4) 1 calc R U P B 1
H70C H -0.015722 0.469551 0.301020 0.057 Uiso 0.768(4) 1 calc R U P B 1
C57 C 0.6452(2) 0.49005(13) 0.73297(16) 0.0691(8) Uani 1 1 d . . . . .
H57A H 0.683051 0.477962 0.770944 0.104 Uiso 1 1 calc R U . . .
H57B H 0.641584 0.530898 0.732301 0.104 Uiso 1 1 calc R U . . .
H57C H 0.674990 0.476903 0.694076 0.104 Uiso 1 1 calc R U . . .
C63 C 0.6126(2) 0.38424(17) 0.61496(13) 0.0737(9) Uani 1 1 d . . . . .
H63A H 0.545500 0.386468 0.601521 0.111 Uiso 1 1 calc R U . . .
H63B H 0.647118 0.363916 0.582438 0.111 Uiso 1 1 calc R U . . .
H63C H 0.638630 0.421997 0.619718 0.111 Uiso 1 1 calc R U . . .
C68 C 0.16257(19) 0.42910(13) 0.28457(13) 0.0397(7) Uani 0.768(4) 1 d . . P B 1
H68A H 0.164219 0.459143 0.316526 0.060 Uiso 0.768(4) 1 calc R U P B 1
H68B H 0.168131 0.445067 0.241559 0.060 Uiso 0.768(4) 1 calc R U P B 1
H68C H 0.215349 0.403395 0.293679 0.060 Uiso 0.768(4) 1 calc R U P B 1
C64 C 0.5904(2) 0.29106(14) 0.66713(16) 0.0713(9) Uani 1 1 d . . . . .
H64A H 0.597619 0.268841 0.706537 0.107 Uiso 1 1 calc R U . . .
H64B H 0.629296 0.274869 0.633963 0.107 Uiso 1 1 calc R U . . .
H64C H 0.523862 0.291070 0.652061 0.107 Uiso 1 1 calc R U . . .
C65 C 0.73056(18) 0.35176(17) 0.70455(18) 0.0788(10) Uani 1 1 d . . . . .
H65A H 0.751039 0.389740 0.715707 0.118 Uiso 1 1 calc R U . . .
H65B H 0.768891 0.337373 0.670058 0.118 Uiso 1 1 calc R U . . .
H65C H 0.738552 0.327650 0.742404 0.118 Uiso 1 1 calc R U . . .
C69 C 0.0673(2) 0.34997(12) 0.23491(13) 0.0420(7) Uani 0.768(4) 1 d . . P B 1
H69A H 0.120464 0.324418 0.243578 0.063 Uiso 0.768(4) 1 calc R U P B 1
H69B H 0.073014 0.366818 0.192357 0.063 Uiso 0.768(4) 1 calc R U P B 1
H69C H 0.007665 0.329268 0.236078 0.063 Uiso 0.768(4) 1 calc R U P B 1
C38 C 0.35058(18) 0.14619(14) 0.59999(17) 0.0676(8) Uani 1 1 d . . . . .
H38A H 0.369642 0.112826 0.624485 0.101 Uiso 1 1 calc R U . . .
H38B H 0.372047 0.179602 0.623500 0.101 Uiso 1 1 calc R U . . .
H38C H 0.379156 0.145320 0.557919 0.101 Uiso 1 1 calc R U . . .
C101 C 1.0225(2) 0.52302(18) 1.09114(17) 0.0630(11) Uani 0.842(7) 1 d . U P A 1
H10C H 1.057554 0.489313 1.105953 0.076 Uiso 0.842(7) 1 calc R U P A 1
H10D H 0.956537 0.519495 1.104856 0.076 Uiso 0.842(7) 1 calc R U P A 1
C100 C 1.0684(6) 0.5751(3) 1.1235(4) 0.102(2) Uani 0.842(7) 1 d . U P A 1
H10E H 1.034636 0.608664 1.108518 0.153 Uiso 0.842(7) 1 calc R U P A 1
H10F H 1.134859 0.577541 1.112219 0.153 Uiso 0.842(7) 1 calc R U P A 1
H10G H 1.064689 0.571979 1.170254 0.153 Uiso 0.842(7) 1 calc R U P A 1
C70A C -0.0040(8) 0.3877(6) 0.2384(5) 0.064(4) Uani 0.232(4) 1 d . . P B 2
H70D H -0.019425 0.347871 0.236630 0.096 Uiso 0.232(4) 1 calc R U P B 2
H70E H 0.018588 0.399750 0.196722 0.096 Uiso 0.232(4) 1 calc R U P B 2
H70F H -0.060723 0.409060 0.248329 0.096 Uiso 0.232(4) 1 calc R U P B 2
C68A C 0.0933(8) 0.4619(4) 0.3018(5) 0.045(2) Uani 0.232(4) 1 d . . P B 2
H68D H 0.038164 0.480345 0.319439 0.068 Uiso 0.232(4) 1 calc R U P B 2
H68E H 0.109525 0.480387 0.261743 0.068 Uiso 0.232(4) 1 calc R U P B 2
H68F H 0.147060 0.464331 0.332903 0.068 Uiso 0.232(4) 1 calc R U P B 2
C69A C 0.1697(7) 0.3715(5) 0.2662(4) 0.043(2) Uani 0.232(4) 1 d . . P B 2
H69D H 0.218802 0.379566 0.299542 0.064 Uiso 0.232(4) 1 calc R U P B 2
H69E H 0.187265 0.388363 0.225551 0.064 Uiso 0.232(4) 1 calc R U P B 2
H69F H 0.163670 0.330980 0.260826 0.064 Uiso 0.232(4) 1 calc R U P B 2
C23 C 1.075(2) 0.5569(9) 1.1342(14) 0.044(4) Uani 0.158(7) 1 d . U P A 2
H23A H 1.132527 0.534556 1.142833 0.066 Uiso 0.158(7) 1 calc R U P A 2
H23B H 1.022497 0.540535 1.156704 0.066 Uiso 0.158(7) 1 calc R U P A 2
H23C H 1.086314 0.595158 1.149413 0.066 Uiso 0.158(7) 1 calc R U P A 2
C1A C 1.0509(12) 0.5576(7) 1.0601(8) 0.050(4) Uani 0.158(7) 1 d . U P A 2
H1AA H 1.109257 0.564686 1.036640 0.060 Uiso 0.158(7) 1 calc R U P A 2
H1AB H 1.005869 0.588339 1.049908 0.060 Uiso 0.158(7) 1 calc R U P A 2
C1B C 1.0070(13) 0.5019(10) 1.0375(9) 0.048(4) Uani 0.158(7) 1 d . U P A 2
H1BA H 0.944807 0.497176 1.057091 0.058 Uiso 0.158(7) 1 calc R U P A 2
H1BB H 1.048398 0.470871 1.052813 0.058 Uiso 0.158(7) 1 calc R U P A 2

loop_
_atom_site_aniso_label
_atom_site_aniso_U_11
_atom_site_aniso_U_22
_atom_site_aniso_U_33
_atom_site_aniso_U_23
_atom_site_aniso_U_13
_atom_site_aniso_U_12
Cu1 0.02297(13) 0.03696(15) 0.03179(14) -0.00700(11) -0.00238(10) -0.00525(10)
P1 0.02190(19) 0.0372(2) 0.0240(2) -0.00216(17) -0.00208(15) -0.00446(17)
Al1 0.0211(2) 0.0211(2) 0.0199(2) 0.00000(16) -0.00108(16) -0.00452(17)
O2 0.0228(5) 0.0200(5) 0.0219(5) 0.0018(4) -0.0018(4) -0.0049(4)
O1 0.0241(5) 0.0248(5) 0.0227(5) -0.0003(4) -0.0019(4) -0.0013(4)
N1 0.0220(6) 0.0271(7) 0.0216(6) 0.0020(5) -0.0023(5) -0.0067(5)
N2 0.0243(6) 0.0228(6) 0.0222(6) 0.0019(5) -0.0029(5) -0.0046(5)
C22 0.0238(7) 0.0220(7) 0.0239(7) 0.0000(6) -0.0033(6) -0.0046(6)
C17 0.0245(7) 0.0202(7) 0.0222(7) 0.0024(6) -0.0012(6) -0.0029(6)
C18 0.0203(7) 0.0211(7) 0.0287(8) 0.0015(6) -0.0012(6) -0.0015(6)
C9 0.0253(7) 0.0233(7) 0.0210(7) -0.0006(6) -0.0004(6) -0.0041(6)
C13 0.0206(7) 0.0240(8) 0.0258(8) -0.0003(6) 0.0013(6) -0.0028(6)
C8 0.0214(7) 0.0191(7) 0.0244(7) -0.0008(6) 0.0023(6) -0.0055(6)
C14 0.0196(7) 0.0246(8) 0.0320(8) 0.0025(6) -0.0025(6) -0.0025(6)
C42 0.0241(8) 0.0333(8) 0.0192(7) 0.0033(6) -0.0039(6) -0.0099(7)
C12 0.0232(7) 0.0285(8) 0.0275(8) 0.0002(6) -0.0017(6) -0.0074(6)
C19 0.0247(8) 0.0254(8) 0.0263(8) 0.0022(6) -0.0068(6) -0.0017(6)
C5 0.0252(8) 0.0237(7) 0.0266(8) -0.0003(6) 0.0012(6) -0.0034(6)
C47 0.0279(8) 0.0451(10) 0.0209(8) 0.0015(7) -0.0004(6) -0.0056(7)
C21 0.0243(8) 0.0294(8) 0.0255(8) 0.0024(6) -0.0012(6) -0.0076(6)
C11 0.0296(8) 0.0248(8) 0.0281(8) 0.0000(6) 0.0002(6) -0.0085(6)
C30 0.0319(8) 0.0217(7) 0.0253(8) 0.0028(6) -0.0083(6) -0.0094(6)
C2 0.0281(8) 0.0296(8) 0.0304(9) -0.0046(7) -0.0017(7) -0.0026(7)
C1 0.0251(8) 0.0273(8) 0.0259(8) -0.0004(6) -0.0031(6) -0.0028(6)
C10 0.0300(8) 0.0230(8) 0.0271(8) 0.0037(6) -0.0023(6) -0.0065(6)
C20 0.0286(8) 0.0254(8) 0.0248(8) 0.0023(6) -0.0014(6) -0.0023(6)
C67 0.0347(9) 0.0331(9) 0.0254(8) 0.0060(7) 0.0000(7) -0.0031(7)
C35 0.0469(10) 0.0296(9) 0.0247(8) 0.0033(7) -0.0044(7) -0.0128(8)
C31 0.0319(9) 0.0279(8) 0.0387(10) 0.0036(7) -0.0113(7) -0.0062(7)
C43 0.0314(9) 0.0329(9) 0.0276(8) 0.0066(7) -0.0072(7) -0.0125(7)
C15 0.0294(9) 0.0336(9) 0.0391(10) 0.0081(8) -0.0116(7) -0.0076(7)
C26 0.0404(10) 0.0284(9) 0.0368(10) 0.0034(7) -0.0048(8) -0.0156(8)
C48 0.0364(10) 0.0471(11) 0.0322(9) -0.0018(8) 0.0096(8) 0.0011(9)
C6 0.0286(9) 0.0404(10) 0.0382(10) -0.0029(8) 0.0014(7) 0.0034(8)
C51 0.0392(10) 0.0259(8) 0.0440(11) 0.0048(8) -0.0033(8) -0.0085(7)
C32 0.0405(11) 0.0354(10) 0.0566(13) 0.0137(9) -0.0212(10) -0.0052(8)
C16 0.0275(9) 0.0329(9) 0.0544(12) 0.0018(8) 0.0054(8) 0.0033(7)
C46 0.0268(9) 0.0640(14) 0.0349(10) 0.0030(9) 0.0043(7) -0.0090(9)
C34 0.0672(14) 0.0429(11) 0.0259(9) 0.0093(8) -0.0105(9) -0.0176(10)
C44 0.0411(11) 0.0423(11) 0.0397(10) 0.0085(8) -0.0061(8) -0.0216(9)
C54 0.0450(11) 0.0394(11) 0.0452(11) 0.0071(9) -0.0065(9) -0.0100(9)
C45 0.0347(10) 0.0657(15) 0.0426(11) 0.0094(10) 0.0005(8) -0.0260(10)
C36 0.0347(10) 0.0360(10) 0.0519(12) 0.0067(9) 0.0012(9) 0.0058(8)
C3 0.0371(10) 0.0398(10) 0.0342(10) -0.0057(8) -0.0015(8) -0.0002(8)
C40 0.0586(13) 0.0368(10) 0.0291(9) 0.0000(8) 0.0112(8) -0.0086(9)
C58 0.0447(11) 0.0452(11) 0.0296(9) 0.0030(8) -0.0105(8) -0.0091(9)
C33 0.0644(15) 0.0432(12) 0.0447(12) 0.0200(10) -0.0279(11) -0.0134(11)
C28 0.0563(13) 0.0413(11) 0.0558(13) 0.0049(10) 0.0127(11) -0.0203(10)
C53 0.0620(14) 0.0401(11) 0.0455(12) -0.0016(9) -0.0011(10) -0.0068(10)
C39 0.0844(18) 0.0463(12) 0.0372(11) -0.0093(9) 0.0217(11) -0.0209(12)
C29 0.0552(12) 0.0275(9) 0.0475(11) 0.0003(8) -0.0054(10) -0.0085(9)
C52 0.0645(15) 0.0366(11) 0.0571(14) 0.0053(10) -0.0174(12) 0.0020(10)
C27 0.0543(13) 0.0347(11) 0.0684(15) 0.0084(10) -0.0246(12) -0.0232(10)
C62 0.0320(10) 0.0773(17) 0.0447(12) -0.0149(11) 0.0055(9) 0.0075(10)
C60 0.0595(14) 0.0607(15) 0.0471(13) -0.0012(11) -0.0307(11) -0.0097(12)
C50 0.0447(12) 0.0608(15) 0.0611(15) -0.0267(12) -0.0016(11) 0.0019(11)
C49 0.0489(13) 0.0722(16) 0.0437(12) -0.0029(11) 0.0028(10) 0.0170(12)
C7 0.0521(13) 0.0569(14) 0.0528(13) 0.0027(11) 0.0047(11) 0.0254(11)
C59 0.0723(17) 0.0805(18) 0.0299(10) 0.0047(11) 0.0103(10) -0.0177(15)
C4 0.0624(14) 0.0419(11) 0.0380(11) -0.0104(9) -0.0020(10) -0.0030(10)
C56 0.0636(15) 0.0430(12) 0.0627(15) -0.0129(11) -0.0146(12) 0.0017(11)
C102 0.0344(13) 0.0519(17) 0.0534(19) 0.0002(15) 0.0113(12) 0.0021(12)
C41 0.0557(14) 0.0573(14) 0.0484(13) -0.0096(11) 0.0117(10) -0.0108(11)
C61 0.0719(17) 0.0476(13) 0.0607(15) 0.0137(11) -0.0234(13) -0.0072(12)
C37 0.0662(16) 0.0605(15) 0.0525(14) -0.0104(12) 0.0025(12) 0.0003(13)
C55 0.0741(17) 0.0544(14) 0.0554(15) 0.0164(12) -0.0135(13) 0.0006(13)
C70 0.0396(13) 0.0386(14) 0.0347(13) 0.0110(10) -0.0018(10) 0.0004(11)
C57 0.0635(16) 0.0615(16) 0.081(2) 0.0120(14) -0.0056(14) -0.0329(14)
C63 0.0699(18) 0.113(3) 0.0394(13) -0.0077(15) 0.0204(12) 0.0066(18)
C68 0.0382(14) 0.0493(15) 0.0314(12) 0.0120(11) -0.0002(10) -0.0119(12)
C64 0.0647(17) 0.0768(19) 0.0713(18) -0.0372(16) -0.0091(14) 0.0213(15)
C65 0.0295(12) 0.120(3) 0.087(2) -0.025(2) 0.0054(12) 0.0114(14)
C69 0.0562(17) 0.0417(14) 0.0284(12) -0.0014(10) 0.0040(11) -0.0039(12)
C38 0.0375(12) 0.078(2) 0.087(2) 0.0044(16) 0.0044(13) 0.0074(12)
C101 0.0474(15) 0.086(2) 0.057(2) -0.0095(17) 0.0110(13) -0.0002(15)
C100 0.078(3) 0.142(6) 0.088(5) -0.053(4) 0.016(3) -0.021(4)
C70A 0.048(6) 0.111(11) 0.031(5) 0.032(6) -0.009(4) -0.030(6)
C68A 0.057(6) 0.037(5) 0.042(5) 0.018(4) 0.004(4) -0.001(4)
C69A 0.044(5) 0.062(6) 0.022(4) 0.006(4) 0.004(3) 0.001(4)
C23 0.054(8) 0.033(7) 0.046(8) 0.011(6) 0.003(6) 0.016(6)
C1A 0.049(6) 0.055(7) 0.046(7) 0.002(6) 0.011(5) 0.013(5)
C1B 0.043(6) 0.057(8) 0.046(8) 0.002(6) 0.014(5) 0.013(6)

loop_
_atom_type_symbol
_atom_type_description
_atom_type_scat_dispersion_real
_atom_type_scat_dispersion_imag
_atom_type_scat_source
C C 0.0181 0.0091 'International Tables Vol C Tables 4.2.6.8 and 6.1.1.4'
H H 0.0000 0.0000 'International Tables Vol C Tables 4.2.6.8 and 6.1.1.4'
Al Al 0.2130 0.2455 'International Tables Vol C Tables 4.2.6.8 and 6.1.1.4'
Cu Cu -1.9646 0.5888 'International Tables Vol C Tables 4.2.6.8 and 6.1.1.4'
N N 0.0311 0.0180 'International Tables Vol C Tables 4.2.6.8 and 6.1.1.4'
O O 0.0492 0.0322 'International Tables Vol C Tables 4.2.6.8 and 6.1.1.4'
P P 0.2955 0.4335 'International Tables Vol C Tables 4.2.6.8 and 6.1.1.4'

loop_
_geom_angle_atom_site_label_1
_geom_angle_atom_site_label_2
_geom_angle_atom_site_label_3
_geom_angle
_geom_angle_site_symmetry_1
_geom_angle_site_symmetry_3
_geom_angle_publ_flag
C1 Cu1 P1 174.97(5) . . ?
C54 P1 Cu1 110.52(7) . . ?
C58 P1 Cu1 107.31(7) . . ?
C58 P1 C54 110.38(10) . . ?
C62 P1 Cu1 108.28(8) . . ?
C62 P1 C54 109.26(12) . . ?
C62 P1 C58 111.06(11) . . ?
O1 Al1 O2 169.31(5) . . ?
O1 Al1 N1 93.46(6) . . ?
O1 Al1 N2 99.93(6) . . ?
O1 Al1 C5 86.18(6) . . ?
N1 Al1 O2 79.59(5) . . ?
N1 Al1 C5 115.79(7) . . ?
N2 Al1 O2 79.36(5) . . ?
N2 Al1 N1 132.52(6) . . ?
N2 Al1 C5 110.43(7) . . ?
C5 Al1 O2 104.12(6) . . ?
C17 O2 Al1 114.82(9) . . ?
C8 O2 Al1 114.86(9) . . ?
C8 O2 C17 112.50(12) . . ?
C1 O1 Al1 113.10(11) . . ?
C22 N1 Al1 117.06(11) . . ?
C22 N1 C42 113.24(13) . . ?
C42 N1 Al1 128.85(10) . . ?
C9 N2 Al1 117.53(11) . . ?
C9 N2 C30 115.02(13) . . ?
C30 N2 Al1 126.44(10) . . ?
N1 C22 C21 128.61(15) . . ?
C17 C22 N1 116.24(14) . . ?
C17 C22 C21 115.06(14) . . ?
C22 C17 O2 112.20(13) . . ?
C18 C17 O2 120.73(14) . . ?
C18 C17 C22 126.84(15) . . ?
C17 C18 C14 118.25(15) . . ?
C17 C18 C19 115.87(15) . . ?
C19 C18 C14 125.87(14) . . ?
N2 C9 C8 115.81(14) . . ?
N2 C9 C10 129.04(15) . . ?
C8 C9 C10 115.12(14) . . ?
C8 C13 C14 118.55(14) . . ?
C8 C13 C12 115.88(15) . . ?
C12 C13 C14 125.57(14) . . ?
C9 C8 O2 112.30(13) . . ?
C13 C8 O2 120.56(14) . . ?
C13 C8 C9 127.03(15) . . ?
C18 C14 C13 106.93(13) . . ?
C18 C14 C15 111.45(14) . . ?
C18 C14 C16 109.22(14) . . ?
C13 C14 C16 108.73(15) . . ?
C15 C14 C13 111.66(14) . . ?
C15 C14 C16 108.79(15) . . ?
C47 C42 N1 120.49(16) . . ?
C43 C42 N1 119.24(16) . . ?
C43 C42 C47 120.12(16) . . ?
C13 C12 H12 119.6 . . ?
C11 C12 C13 120.72(15) . . ?
C11 C12 H12 119.6 . . ?
C18 C19 H19 119.6 . . ?
C20 C19 C18 120.79(15) . . ?
C20 C19 H19 119.6 . . ?
C2 C5 Al1 106.94(12) . . ?
C2 C5 C6 121.80(16) . . ?
C6 C5 Al1 130.93(13) . . ?
C42 C47 C48 121.45(16) . . ?
C46 C47 C42 118.17(19) . . ?
C46 C47 C48 120.36(19) . . ?
C22 C21 H21 119.5 . . ?
C20 C21 C22 121.05(15) . . ?
C20 C21 H21 119.5 . . ?
C12 C11 C10 120.32(15) . . ?
C12 C11 C26 121.42(15) . . ?
C10 C11 C26 118.25(15) . . ?
C35 C30 N2 119.89(16) . . ?
C31 C30 N2 120.20(16) . . ?
C31 C30 C35 119.90(16) . . ?
C5 C2 C1 115.45(15) . . ?
C5 C2 C3 127.96(17) . . ?
C1 C2 C3 116.58(15) . . ?
O1 C1 Cu1 119.50(12) . . ?
O1 C1 C2 116.32(14) . . ?
C2 C1 Cu1 123.60(12) . . ?
C9 C10 C11 120.79(15) . . ?
C9 C10 H10 119.6 . . ?
C11 C10 H10 119.6 . . ?
C19 C20 C21 120.15(15) . . ?
C19 C20 C67 119.31(15) . . ?
C21 C20 C67 120.50(15) . . ?
C20 C67 C70 109.15(17) . . ?
C20 C67 C69 109.38(16) . . ?
C20 C67 C68A 105.5(4) . . ?
C20 C67 C69A 105.5(3) . . ?
C68 C67 C20 114.32(16) . . ?
C68 C67 C70 107.91(19) . . ?
C68 C67 C69 108.4(2) . . ?
C69 C67 C70 107.49(19) . . ?
C70A C67 C20 115.6(4) . . ?
C70A C67 C68A 115.2(7) . . ?
C70A C67 C69A 110.6(7) . . ?
C68A C67 C69A 103.3(6) . . ?
C30 C35 C40 122.70(16) . . ?
C34 C35 C30 118.7(2) . . ?
C34 C35 C40 118.59(19) . . ?
C30 C31 C36 122.02(16) . . ?
C32 C31 C30 118.8(2) . . ?
C32 C31 C36 119.10(19) . . ?
C42 C43 C51 122.55(16) . . ?
C44 C43 C42 118.57(19) . . ?
C44 C43 C51 118.87(18) . . ?
C14 C15 H15A 109.5 . . ?
C14 C15 H15B 109.5 . . ?
C14 C15 H15C 109.5 . . ?
H15A C15 H15B 109.5 . . ?
H15A C15 H15C 109.5 . . ?
H15B C15 H15C 109.5 . . ?
C11 C26 C29 109.95(16) . . ?
C28 C26 C11 109.40(16) . . ?
C28 C26 C29 108.59(18) . . ?
C28 C26 C27 109.94(19) . . ?
C27 C26 C11 112.08(16) . . ?
C27 C26 C29 106.80(18) . . ?
C47 C48 H48 107.6 . . ?
C47 C48 C50 111.26(19) . . ?
C47 C48 C49 113.49(19) . . ?
C50 C48 H48 107.6 . . ?
C50 C48 C49 109.07(18) . . ?
C49 C48 H48 107.6 . . ?
C5 C6 H6A 109.0 . . ?
C5 C6 H6B 109.0 . . ?
H6A C6 H6B 107.8 . . ?
C7 C6 C5 113.03(17) . . ?
C7 C6 H6A 109.0 . . ?
C7 C6 H6B 109.0 . . ?
C43 C51 H51 108.1 . . ?
C43 C51 C53 110.78(17) . . ?
C43 C51 C52 112.15(18) . . ?
C53 C51 H51 108.1 . . ?
C53 C51 C52 109.42(18) . . ?
C52 C51 H51 108.1 . . ?
C31 C32 H32 119.2 . . ?
C33 C32 C31 121.5(2) . . ?
C33 C32 H32 119.2 . . ?
C14 C16 H16A 109.5 . . ?
C14 C16 H16B 109.5 . . ?
C14 C16 H16C 109.5 . . ?
H16A C16 H16B 109.5 . . ?
H16A C16 H16C 109.5 . . ?
H16B C16 H16C 109.5 . . ?
C47 C46 H46 119.0 . . ?
C45 C46 C47 122.0(2) . . ?
C45 C46 H46 119.0 . . ?
C35 C34 H34 119.3 . . ?
C33 C34 C35 121.4(2) . . ?
C33 C34 H34 119.3 . . ?
C43 C44 H44 119.1 . . ?
C45 C44 C43 121.7(2) . . ?
C45 C44 H44 119.1 . . ?
C56 C54 P1 110.23(16) . . ?
C56 C54 C55 105.7(2) . . ?
C56 C54 C57 107.8(2) . . ?
C55 C54 P1 107.88(16) . . ?
C57 C54 P1 114.77(18) . . ?
C57 C54 C55 110.0(2) . . ?
C46 C45 H45 120.3 . . ?
C44 C45 C46 119.31(18) . . ?
C44 C45 H45 120.3 . . ?
C31 C36 H36 107.9 . . ?
C31 C36 C37 110.42(19) . . ?
C31 C36 C38 112.7(2) . . ?
C37 C36 H36 107.9 . . ?
C38 C36 H36 107.9 . . ?
C38 C36 C37 109.9(2) . . ?
C2 C3 H3A 108.7 . . ?
C2 C3 H3B 108.7 . . ?
H3A C3 H3B 107.6 . . ?
C4 C3 C2 114.20(17) . . ?
C4 C3 H3A 108.7 . . ?
C4 C3 H3B 108.7 . . ?
C35 C40 H40 107.8 . . ?
C35 C40 C39 111.0(2) . . ?
C35 C40 C41 112.08(18) . . ?
C39 C40 H40 107.8 . . ?
C41 C40 H40 107.8 . . ?
C41 C40 C39 110.02(18) . . ?
C60 C58 P1 115.29(16) . . ?
C59 C58 P1 108.69(16) . . ?
C59 C58 C60 109.1(2) . . ?
C59 C58 C61 105.9(2) . . ?
C61 C58 P1 108.49(15) . . ?
C61 C58 C60 109.0(2) . . ?
C32 C33 H33 120.2 . . ?
C34 C33 C32 119.65(19) . . ?
C34 C33 H33 120.2 . . ?
C26 C28 H28A 109.5 . . ?
C26 C28 H28B 109.5 . . ?
C26 C28 H28C 109.5 . . ?
H28A C28 H28B 109.5 . . ?
H28A C28 H28C 109.5 . . ?
H28B C28 H28C 109.5 . . ?
C51 C53 H53A 109.5 . . ?
C51 C53 H53B 109.5 . . ?
C51 C53 H53C 109.5 . . ?
H53A C53 H53B 109.5 . . ?
H53A C53 H53C 109.5 . . ?
H53B C53 H53C 109.5 . . ?
C40 C39 H39A 109.5 . . ?
C40 C39 H39B 109.5 . . ?
C40 C39 H39C 109.5 . . ?
H39A C39 H39B 109.5 . . ?
H39A C39 H39C 109.5 . . ?
H39B C39 H39C 109.5 . . ?
C26 C29 H29A 109.5 . . ?
C26 C29 H29B 109.5 . . ?
C26 C29 H29C 109.5 . . ?
H29A C29 H29B 109.5 . . ?
H29A C29 H29C 109.5 . . ?
H29B C29 H29C 109.5 . . ?
C51 C52 H52A 109.5 . . ?
C51 C52 H52B 109.5 . . ?
C51 C52 H52C 109.5 . . ?
H52A C52 H52B 109.5 . . ?
H52A C52 H52C 109.5 . . ?
H52B C52 H52C 109.5 . . ?
C26 C27 H27A 109.5 . . ?
C26 C27 H27B 109.5 . . ?
C26 C27 H27C 109.5 . . ?
H27A C27 H27B 109.5 . . ?
H27A C27 H27C 109.5 . . ?
H27B C27 H27C 109.5 . . ?
C63 C62 P1 109.60(18) . . ?
C64 C62 P1 107.61(18) . . ?
C64 C62 C63 105.7(2) . . ?
C64 C62 C65 108.7(2) . . ?
C65 C62 P1 115.34(18) . . ?
C65 C62 C63 109.4(3) . . ?
C58 C60 H60A 109.5 . . ?
C58 C60 H60B 109.5 . . ?
C58 C60 H60C 109.5 . . ?
H60A C60 H60B 109.5 . . ?
H60A C60 H60C 109.5 . . ?
H60B C60 H60C 109.5 . . ?
C48 C50 H50A 109.5 . . ?
C48 C50 H50B 109.5 . . ?
C48 C50 H50C 109.5 . . ?
H50A C50 H50B 109.5 . . ?
H50A C50 H50C 109.5 . . ?
H50B C50 H50C 109.5 . . ?
C48 C49 H49A 109.5 . . ?
C48 C49 H49B 109.5 . . ?
C48 C49 H49C 109.5 . . ?
H49A C49 H49B 109.5 . . ?
H49A C49 H49C 109.5 . . ?
H49B C49 H49C 109.5 . . ?
C6 C7 H7A 109.5 . . ?
C6 C7 H7B 109.5 . . ?
C6 C7 H7C 109.5 . . ?
H7A C7 H7B 109.5 . . ?
H7A C7 H7C 109.5 . . ?
H7B C7 H7C 109.5 . . ?
C58 C59 H59A 109.5 . . ?
C58 C59 H59B 109.5 . . ?
C58 C59 H59C 109.5 . . ?
H59A C59 H59B 109.5 . . ?
H59A C59 H59C 109.5 . . ?
H59B C59 H59C 109.5 . . ?
C3 C4 H4A 109.5 . . ?
C3 C4 H4B 109.5 . . ?
C3 C4 H4C 109.5 . . ?
H4A C4 H4B 109.5 . . ?
H4A C4 H4C 109.5 . . ?
H4B C4 H4C 109.5 . . ?
C54 C56 H56A 109.5 . . ?
C54 C56 H56B 109.5 . . ?
C54 C56 H56C 109.5 . . ?
H56A C56 H56B 109.5 . . ?
H56A C56 H56C 109.5 . . ?
H56B C56 H56C 109.5 . . ?
C102 C102 H10A 108.6 3_767 . ?
C102 C102 H10B 108.6 3_767 . ?
C102 C102 C101 114.5(5) 3_767 . ?
H10A C102 H10B 107.6 . . ?
C101 C102 H10A 108.6 . . ?
C101 C102 H10B 108.6 . . ?
C40 C41 H41A 109.5 . . ?
C40 C41 H41B 109.5 . . ?
C40 C41 H41C 109.5 . . ?
H41A C41 H41B 109.5 . . ?
H41A C41 H41C 109.5 . . ?
H41B C41 H41C 109.5 . . ?
C58 C61 H61A 109.5 . . ?
C58 C61 H61B 109.5 . . ?
C58 C61 H61C 109.5 . . ?
H61A C61 H61B 109.5 . . ?
H61A C61 H61C 109.5 . . ?
H61B C61 H61C 109.5 . . ?
C36 C37 H37A 109.5 . . ?
C36 C37 H37B 109.5 . . ?
C36 C37 H37C 109.5 . . ?
H37A C37 H37B 109.5 . . ?
H37A C37 H37C 109.5 . . ?
H37B C37 H37C 109.5 . . ?
C54 C55 H55A 109.5 . . ?
C54 C55 H55B 109.5 . . ?
C54 C55 H55C 109.5 . . ?
H55A C55 H55B 109.5 . . ?
H55A C55 H55C 109.5 . . ?
H55B C55 H55C 109.5 . . ?
C67 C70 H70A 109.5 . . ?
C67 C70 H70B 109.5 . . ?
C67 C70 H70C 109.5 . . ?
H70A C70 H70B 109.5 . . ?
H70A C70 H70C 109.5 . . ?
H70B C70 H70C 109.5 . . ?
C54 C57 H57A 109.5 . . ?
C54 C57 H57B 109.5 . . ?
C54 C57 H57C 109.5 . . ?
H57A C57 H57B 109.5 . . ?
H57A C57 H57C 109.5 . . ?
H57B C57 H57C 109.5 . . ?
C62 C63 H63A 109.5 . . ?
C62 C63 H63B 109.5 . . ?
C62 C63 H63C 109.5 . . ?
H63A C63 H63B 109.5 . . ?
H63A C63 H63C 109.5 . . ?
H63B C63 H63C 109.5 . . ?
C67 C68 H68A 109.5 . . ?
C67 C68 H68B 109.5 . . ?
C67 C68 H68C 109.5 . . ?
H68A C68 H68B 109.5 . . ?
H68A C68 H68C 109.5 . . ?
H68B C68 H68C 109.5 . . ?
C62 C64 H64A 109.5 . . ?
C62 C64 H64B 109.5 . . ?
C62 C64 H64C 109.5 . . ?
H64A C64 H64B 109.5 . . ?
H64A C64 H64C 109.5 . . ?
H64B C64 H64C 109.5 . . ?
C62 C65 H65A 109.5 . . ?
C62 C65 H65B 109.5 . . ?
C62 C65 H65C 109.5 . . ?
H65A C65 H65B 109.5 . . ?
H65A C65 H65C 109.5 . . ?
H65B C65 H65C 109.5 . . ?
C67 C69 H69A 109.5 . . ?
C67 C69 H69B 109.5 . . ?
C67 C69 H69C 109.5 . . ?
H69A C69 H69B 109.5 . . ?
H69A C69 H69C 109.5 . . ?
H69B C69 H69C 109.5 . . ?
C36 C38 H38A 109.5 . . ?
C36 C38 H38B 109.5 . . ?
C36 C38 H38C 109.5 . . ?
H38A C38 H38B 109.5 . . ?
H38A C38 H38C 109.5 . . ?
H38B C38 H38C 109.5 . . ?
C102 C101 H10C 109.0 . . ?
C102 C101 H10D 109.0 . . ?
C102 C101 C100 112.8(5) . . ?
H10C C101 H10D 107.8 . . ?
C100 C101 H10C 109.0 . . ?
C100 C101 H10D 109.0 . . ?
C101 C100 H10E 109.5 . . ?
C101 C100 H10F 109.5 . . ?
C101 C100 H10G 109.5 . . ?
H10E C100 H10F 109.5 . . ?
H10E C100 H10G 109.5 . . ?
H10F C100 H10G 109.5 . . ?
C67 C70A H70D 109.5 . . ?
C67 C70A H70E 109.5 . . ?
C67 C70A H70F 109.5 . . ?
H70D C70A H70E 109.5 . . ?
H70D C70A H70F 109.5 . . ?
H70E C70A H70F 109.5 . . ?
C67 C68A H68D 109.5 . . ?
C67 C68A H68E 109.5 . . ?
C67 C68A H68F 109.5 . . ?
H68D C68A H68E 109.5 . . ?
H68D C68A H68F 109.5 . . ?
H68E C68A H68F 109.5 . . ?
C67 C69A H69D 109.5 . . ?
C67 C69A H69E 109.5 . . ?
C67 C69A H69F 109.5 . . ?
H69D C69A H69E 109.5 . . ?
H69D C69A H69F 109.5 . . ?
H69E C69A H69F 109.5 . . ?
H23A C23 H23B 109.5 . . ?
H23A C23 H23C 109.5 . . ?
H23B C23 H23C 109.5 . . ?
C1A C23 H23A 109.5 . . ?
C1A C23 H23B 109.5 . . ?
C1A C23 H23C 109.5 . . ?
C23 C1A H1AA 109.4 . . ?
C23 C1A H1AB 109.4 . . ?
C23 C1A C1B 111.2(17) . . ?
H1AA C1A H1AB 108.0 . . ?
C1B C1A H1AA 109.4 . . ?
C1B C1A H1AB 109.4 . . ?
C1A C1B C1B 113(3) . 3_767 ?
C1A C1B H1BA 109.1 . . ?
C1A C1B H1BB 109.1 . . ?
C1B C1B H1BA 109.1 3_767 . ?
C1B C1B H1BB 109.1 3_767 . ?
H1BA C1B H1BB 107.8 . . ?

loop_
_geom_bond_atom_site_label_1
_geom_bond_atom_site_label_2
_geom_bond_distance
_geom_bond_site_symmetry_2
_geom_bond_publ_flag
Cu1 P1 2.2160(5) . ?
Cu1 C1 1.9255(16) . ?
P1 C54 1.901(2) . ?
P1 C58 1.889(2) . ?
P1 C62 1.887(2) . ?
Al1 O2 2.0403(11) . ?
Al1 O1 1.8843(12) . ?
Al1 N1 1.9240(14) . ?
Al1 N2 1.9230(14) . ?
Al1 C5 2.0027(17) . ?
O2 C17 1.4035(19) . ?
O2 C8 1.4023(18) . ?
O1 C1 1.279(2) . ?
N1 C22 1.393(2) . ?
N1 C42 1.439(2) . ?
N2 C9 1.391(2) . ?
N2 C30 1.437(2) . ?
C22 C17 1.391(2) . ?
C22 C21 1.404(2) . ?
C17 C18 1.375(2) . ?
C18 C14 1.533(2) . ?
C18 C19 1.400(2) . ?
C9 C8 1.393(2) . ?
C9 C10 1.404(2) . ?
C13 C8 1.369(2) . ?
C13 C14 1.538(2) . ?
C13 C12 1.405(2) . ?
C14 C15 1.533(2) . ?
C14 C16 1.541(3) . ?
C42 C47 1.417(3) . ?
C42 C43 1.416(3) . ?
C12 H12 0.9300 . ?
C12 C11 1.394(2) . ?
C19 H19 0.9300 . ?
C19 C20 1.398(2) . ?
C5 C2 1.362(2) . ?
C5 C6 1.510(2) . ?
C47 C48 1.510(3) . ?
C47 C46 1.394(3) . ?
C21 H21 0.9300 . ?
C21 C20 1.399(2) . ?
C11 C10 1.405(2) . ?
C11 C26 1.539(2) . ?
C30 C35 1.409(3) . ?
C30 C31 1.404(3) . ?
C2 C1 1.481(2) . ?
C2 C3 1.530(3) . ?
C10 H10 0.9300 . ?
C20 C67 1.540(2) . ?
C67 C70 1.557(3) . ?
C67 C68 1.501(3) . ?
C67 C69 1.546(3) . ?
C67 C70A 1.411(10) . ?
C67 C68A 1.578(10) . ?
C67 C69A 1.601(10) . ?
C35 C34 1.404(3) . ?
C35 C40 1.516(3) . ?
C31 C32 1.400(3) . ?
C31 C36 1.511(3) . ?
C43 C51 1.511(3) . ?
C43 C44 1.398(3) . ?
C15 H15A 0.9600 . ?
C15 H15B 0.9600 . ?
C15 H15C 0.9600 . ?
C26 C28 1.530(3) . ?
C26 C29 1.541(3) . ?
C26 C27 1.533(3) . ?
C48 H48 0.9800 . ?
C48 C50 1.527(3) . ?
C48 C49 1.536(3) . ?
C6 H6A 0.9700 . ?
C6 H6B 0.9700 . ?
C6 C7 1.507(3) . ?
C51 H51 0.9800 . ?
C51 C53 1.531(3) . ?
C51 C52 1.534(3) . ?
C32 H32 0.9300 . ?
C32 C33 1.373(4) . ?
C16 H16A 0.9600 . ?
C16 H16B 0.9600 . ?
C16 H16C 0.9600 . ?
C46 H46 0.9300 . ?
C46 C45 1.386(4) . ?
C34 H34 0.9300 . ?
C34 C33 1.370(4) . ?
C44 H44 0.9300 . ?
C44 C45 1.373(3) . ?
C54 C56 1.522(4) . ?
C54 C55 1.545(3) . ?
C54 C57 1.535(3) . ?
C45 H45 0.9300 . ?
C36 H36 0.9800 . ?
C36 C37 1.535(3) . ?
C36 C38 1.525(3) . ?
C3 H3A 0.9700 . ?
C3 H3B 0.9700 . ?
C3 C4 1.518(3) . ?
C40 H40 0.9800 . ?
C40 C39 1.535(3) . ?
C40 C41 1.529(3) . ?
C58 C60 1.539(3) . ?
C58 C59 1.533(4) . ?
C58 C61 1.536(3) . ?
C33 H33 0.9300 . ?
C28 H28A 0.9600 . ?
C28 H28B 0.9600 . ?
C28 H28C 0.9600 . ?
C53 H53A 0.9600 . ?
C53 H53B 0.9600 . ?
C53 H53C 0.9600 . ?
C39 H39A 0.9600 . ?
C39 H39B 0.9600 . ?
C39 H39C 0.9600 . ?
C29 H29A 0.9600 . ?
C29 H29B 0.9600 . ?
C29 H29C 0.9600 . ?
C52 H52A 0.9600 . ?
C52 H52B 0.9600 . ?
C52 H52C 0.9600 . ?
C27 H27A 0.9600 . ?
C27 H27B 0.9600 . ?
C27 H27C 0.9600 . ?
C62 C63 1.545(4) . ?
C62 C64 1.538(4) . ?
C62 C65 1.540(3) . ?
C60 H60A 0.9600 . ?
C60 H60B 0.9600 . ?
C60 H60C 0.9600 . ?
C50 H50A 0.9600 . ?
C50 H50B 0.9600 . ?
C50 H50C 0.9600 . ?
C49 H49A 0.9600 . ?
C49 H49B 0.9600 . ?
C49 H49C 0.9600 . ?
C7 H7A 0.9600 . ?
C7 H7B 0.9600 . ?
C7 H7C 0.9600 . ?
C59 H59A 0.9600 . ?
C59 H59B 0.9600 . ?
C59 H59C 0.9600 . ?
C4 H4A 0.9600 . ?
C4 H4B 0.9600 . ?
C4 H4C 0.9600 . ?
C56 H56A 0.9600 . ?
C56 H56B 0.9600 . ?
C56 H56C 0.9600 . ?
C102 C102 1.508(6) 3_767 ?
C102 H10A 0.9700 . ?
C102 H10B 0.9700 . ?
C102 C101 1.511(5) . ?
C41 H41A 0.9600 . ?
C41 H41B 0.9600 . ?
C41 H41C 0.9600 . ?
C61 H61A 0.9600 . ?
C61 H61B 0.9600 . ?
C61 H61C 0.9600 . ?
C37 H37A 0.9600 . ?
C37 H37B 0.9600 . ?
C37 H37C 0.9600 . ?
C55 H55A 0.9600 . ?
C55 H55B 0.9600 . ?
C55 H55C 0.9600 . ?
C70 H70A 0.9600 . ?
C70 H70B 0.9600 . ?
C70 H70C 0.9600 . ?
C57 H57A 0.9600 . ?
C57 H57B 0.9600 . ?
C57 H57C 0.9600 . ?
C63 H63A 0.9600 . ?
C63 H63B 0.9600 . ?
C63 H63C 0.9600 . ?
C68 H68A 0.9600 . ?
C68 H68B 0.9600 . ?
C68 H68C 0.9600 . ?
C64 H64A 0.9600 . ?
C64 H64B 0.9600 . ?
C64 H64C 0.9600 . ?
C65 H65A 0.9600 . ?
C65 H65B 0.9600 . ?
C65 H65C 0.9600 . ?
C69 H69A 0.9600 . ?
C69 H69B 0.9600 . ?
C69 H69C 0.9600 . ?
C38 H38A 0.9600 . ?
C38 H38B 0.9600 . ?
C38 H38C 0.9600 . ?
C101 H10C 0.9700 . ?
C101 H10D 0.9700 . ?
C101 C100 1.516(8) . ?
C100 H10E 0.9600 . ?
C100 H10F 0.9600 . ?
C100 H10G 0.9600 . ?
C70A H70D 0.9600 . ?
C70A H70E 0.9600 . ?
C70A H70F 0.9600 . ?
C68A H68D 0.9600 . ?
C68A H68E 0.9600 . ?
C68A H68F 0.9600 . ?
C69A H69D 0.9600 . ?
C69A H69E 0.9600 . ?
C69A H69F 0.9600 . ?
C23 H23A 0.9600 . ?
C23 H23B 0.9600 . ?
C23 H23C 0.9600 . ?
C23 C1A 1.54(3) . ?
C1A H1AA 0.9700 . ?
C1A H1AB 0.9700 . ?
C1A C1B 1.51(3) . ?
C1B C1B 1.54(3) 3_767 ?
C1B H1BA 0.9700 . ?
C1B H1BB 0.9700 . ?

loop_
_geom_torsion_atom_site_label_1
_geom_torsion_atom_site_label_2
_geom_torsion_atom_site_label_3
_geom_torsion_atom_site_label_4
_geom_torsion
_geom_torsion_site_symmetry_1
_geom_torsion_site_symmetry_2
_geom_torsion_site_symmetry_3
_geom_torsion_site_symmetry_4
_geom_torsion_publ_flag
Cu1 P1 C58 C60 -168.47(17) . . . . ?
Cu1 P1 C58 C59 -45.66(17) . . . . ?
Cu1 P1 C58 C61 69.04(18) . . . . ?
Cu1 P1 C62 C63 76.4(2) . . . . ?
Cu1 P1 C62 C64 -38.07(19) . . . . ?
Cu1 P1 C62 C65 -159.6(2) . . . . ?
Al1 O2 C17 C22 -2.67(17) . . . . ?
Al1 O2 C17 C18 172.14(12) . . . . ?
Al1 O2 C8 C9 4.15(16) . . . . ?
Al1 O2 C8 C13 -172.30(12) . . . . ?
Al1 O1 C1 Cu1 -157.65(8) . . . . ?
Al1 O1 C1 C2 13.96(18) . . . . ?
Al1 N1 C22 C17 -2.32(19) . . . . ?
Al1 N1 C22 C21 -178.86(14) . . . . ?
Al1 N1 C42 C47 88.98(18) . . . . ?
Al1 N1 C42 C43 -95.51(18) . . . . ?
Al1 N2 C9 C8 0.05(19) . . . . ?
Al1 N2 C9 C10 177.83(14) . . . . ?
Al1 N2 C30 C35 91.91(18) . . . . ?
Al1 N2 C30 C31 -89.56(18) . . . . ?
Al1 C5 C2 C1 9.89(19) . . . . ?
Al1 C5 C2 C3 -171.47(16) . . . . ?
Al1 C5 C6 C7 -55.9(2) . . . . ?
O2 Al1 O1 C1 158.0(3) . . . . ?
O2 C17 C18 C14 -0.2(2) . . . . ?
O2 C17 C18 C19 -179.28(14) . . . . ?
N1 Al1 O1 C1 108.98(12) . . . . ?
N1 C22 C17 O2 3.2(2) . . . . ?
N1 C22 C17 C18 -171.23(16) . . . . ?
N1 C22 C21 C20 174.51(17) . . . . ?
N1 C42 C47 C48 -6.7(2) . . . . ?
N1 C42 C47 C46 171.99(15) . . . . ?
N1 C42 C43 C51 7.9(2) . . . . ?
N1 C42 C43 C44 -171.91(15) . . . . ?
N2 Al1 O1 C1 -116.75(12) . . . . ?
N2 C9 C8 O2 -2.8(2) . . . . ?
N2 C9 C8 C13 173.38(16) . . . . ?
N2 C9 C10 C11 -175.55(17) . . . . ?
N2 C30 C35 C34 178.65(16) . . . . ?
N2 C30 C35 C40 -0.4(2) . . . . ?
N2 C30 C31 C32 -178.95(16) . . . . ?
N2 C30 C31 C36 -2.0(2) . . . . ?
C22 N1 C42 C47 -102.03(18) . . . . ?
C22 N1 C42 C43 73.48(19) . . . . ?
C22 C17 C18 C14 173.78(15) . . . . ?
C22 C17 C18 C19 -5.3(3) . . . . ?
C22 C21 C20 C19 -1.6(3) . . . . ?
C22 C21 C20 C67 -179.47(16) . . . . ?
C17 O2 C8 C9 137.98(14) . . . . ?
C17 O2 C8 C13 -38.5(2) . . . . ?
C17 C22 C21 C20 -2.1(2) . . . . ?
C17 C18 C14 C13 -34.6(2) . . . . ?
C17 C18 C14 C15 -156.91(15) . . . . ?
C17 C18 C14 C16 82.86(19) . . . . ?
C17 C18 C19 C20 1.0(2) . . . . ?
C18 C19 C20 C21 2.2(3) . . . . ?
C18 C19 C20 C67 -179.95(16) . . . . ?
C9 N2 C30 C35 -76.26(19) . . . . ?
C9 N2 C30 C31 102.26(18) . . . . ?
C13 C12 C11 C10 -1.0(3) . . . . ?
C13 C12 C11 C26 -179.85(17) . . . . ?
C8 O2 C17 C22 -136.52(14) . . . . ?
C8 O2 C17 C18 38.3(2) . . . . ?
C8 C9 C10 C11 2.2(2) . . . . ?
C8 C13 C14 C18 34.5(2) . . . . ?
C8 C13 C14 C15 156.68(16) . . . . ?
C8 C13 C14 C16 -83.28(18) . . . . ?
C8 C13 C12 C11 -1.0(2) . . . . ?
C14 C18 C19 C20 -177.97(16) . . . . ?
C14 C13 C8 O2 0.6(2) . . . . ?
C14 C13 C8 C9 -175.23(16) . . . . ?
C14 C13 C12 C11 178.28(16) . . . . ?
C42 N1 C22 C17 -172.71(15) . . . . ?
C42 N1 C22 C21 10.8(3) . . . . ?
C42 C47 C48 C50 77.6(2) . . . . ?
C42 C47 C48 C49 -158.96(17) . . . . ?
C42 C47 C46 C45 0.7(3) . . . . ?
C42 C43 C51 C53 120.80(19) . . . . ?
C42 C43 C51 C52 -116.61(19) . . . . ?
C42 C43 C44 C45 -0.9(3) . . . . ?
C12 C13 C8 O2 179.98(14) . . . . ?
C12 C13 C8 C9 4.1(3) . . . . ?
C12 C13 C14 C18 -144.73(16) . . . . ?
C12 C13 C14 C15 -22.6(2) . . . . ?
C12 C13 C14 C16 97.46(19) . . . . ?
C12 C11 C10 C9 0.4(3) . . . . ?
C12 C11 C26 C28 -115.8(2) . . . . ?
C12 C11 C26 C29 124.99(19) . . . . ?
C12 C11 C26 C27 6.4(3) . . . . ?
C19 C18 C14 C13 144.34(16) . . . . ?
C19 C18 C14 C15 22.1(2) . . . . ?
C19 C18 C14 C16 -98.2(2) . . . . ?
C19 C20 C67 C70 53.0(2) . . . . ?
C19 C20 C67 C68 173.92(19) . . . . ?
C19 C20 C67 C69 -64.4(2) . . . . ?
C19 C20 C67 C70A -6.7(8) . . . . ?
C19 C20 C67 C68A 121.8(4) . . . . ?
C19 C20 C67 C69A -129.2(4) . . . . ?
C5 Al1 O1 C1 -6.66(12) . . . . ?
C5 C2 C1 Cu1 154.63(13) . . . . ?
C5 C2 C1 O1 -16.6(2) . . . . ?
C5 C2 C3 C4 -87.1(3) . . . . ?
C47 C42 C43 C51 -176.52(16) . . . . ?
C47 C42 C43 C44 3.6(2) . . . . ?
C47 C46 C45 C44 2.0(3) . . . . ?
C21 C22 C17 O2 -179.80(14) . . . . ?
C21 C22 C17 C18 5.8(3) . . . . ?
C21 C20 C67 C70 -129.13(19) . . . . ?
C21 C20 C67 C68 -8.2(3) . . . . ?
C21 C20 C67 C69 113.5(2) . . . . ?
C21 C20 C67 C70A 171.2(7) . . . . ?
C21 C20 C67 C68A -60.3(4) . . . . ?
C21 C20 C67 C69A 48.7(4) . . . . ?
C30 N2 C9 C8 169.34(15) . . . . ?
C30 N2 C9 C10 -12.9(3) . . . . ?
C30 C35 C34 C33 0.5(3) . . . . ?
C30 C35 C40 C39 -123.18(19) . . . . ?
C30 C35 C40 C41 113.3(2) . . . . ?
C30 C31 C32 C33 0.2(3) . . . . ?
C30 C31 C36 C37 -101.2(2) . . . . ?
C30 C31 C36 C38 135.5(2) . . . . ?
C2 C5 C6 C7 131.6(2) . . . . ?
C1 C2 C3 C4 91.5(2) . . . . ?
C10 C9 C8 O2 179.13(14) . . . . ?
C10 C9 C8 C13 -4.7(3) . . . . ?
C10 C11 C26 C28 65.3(2) . . . . ?
C10 C11 C26 C29 -53.9(2) . . . . ?
C10 C11 C26 C27 -172.48(19) . . . . ?
C35 C30 C31 C32 -0.4(2) . . . . ?
C35 C30 C31 C36 176.49(17) . . . . ?
C35 C34 C33 C32 -0.8(3) . . . . ?
C31 C30 C35 C34 0.1(3) . . . . ?
C31 C30 C35 C40 -178.94(17) . . . . ?
C31 C32 C33 C34 0.4(3) . . . . ?
C43 C42 C47 C48 177.83(16) . . . . ?
C43 C42 C47 C46 -3.5(2) . . . . ?
C43 C44 C45 C46 -1.9(3) . . . . ?
C26 C11 C10 C9 179.21(17) . . . . ?
C48 C47 C46 C45 179.38(19) . . . . ?
C6 C5 C2 C1 -176.00(16) . . . . ?
C6 C5 C2 C3 2.6(3) . . . . ?
C51 C43 C44 C45 179.22(18) . . . . ?
C32 C31 C36 C37 75.8(2) . . . . ?
C32 C31 C36 C38 -47.6(3) . . . . ?
C46 C47 C48 C50 -101.1(2) . . . . ?
C46 C47 C48 C49 22.4(3) . . . . ?
C34 C35 C40 C39 57.8(2) . . . . ?
C34 C35 C40 C41 -65.7(2) . . . . ?
C44 C43 C51 C53 -59.3(2) . . . . ?
C44 C43 C51 C52 63.2(2) . . . . ?
C54 P1 C58 C60 -48.0(2) . . . . ?
C54 P1 C58 C59 74.83(18) . . . . ?
C54 P1 C58 C61 -170.47(17) . . . . ?
C54 P1 C62 C63 -44.0(2) . . . . ?
C54 P1 C62 C64 -158.50(17) . . . . ?
C54 P1 C62 C65 80.0(3) . . . . ?
C36 C31 C32 C33 -176.85(19) . . . . ?
C3 C2 C1 Cu1 -24.2(2) . . . . ?
C3 C2 C1 O1 164.60(16) . . . . ?
C40 C35 C34 C33 179.57(19) . . . . ?
C58 P1 C62 C63 -166.02(19) . . . . ?
C58 P1 C62 C64 79.51(19) . . . . ?
C58 P1 C62 C65 -42.0(3) . . . . ?
C62 P1 C58 C60 73.4(2) . . . . ?
C62 P1 C58 C59 -163.83(17) . . . . ?
C62 P1 C58 C61 -49.1(2) . . . . ?
C102 C102 C101 C100 179.4(4) 3_767 . . . ?
C23 C1A C1B C1B -172.9(18) . . . 3_767 ?
